data_2228252
loop_
_publ_author_name
'Crundwell, Guy'

_publ_section_title
;
 2-Oxo-2-(2-thienyl)acetic acid
;
_journal_coeditor_code BX2317
_journal_issue 12
_journal_name_full 'Acta Crystallographica Section E'
_journal_page_first o3056
_journal_paper_doi 10.1107/S160053681004403X
_journal_volume 66
_journal_year 2010
_chemical_formula_iupac 'C6 H4 O3 S'
_chemical_formula_moiety 'C6 H4 O3 S'
_chemical_formula_sum 'C6 H4 O3 S'
_chemical_formula_weight 156.15
_chemical_melting_point 361
_chemical_name_common
;
2-thiopheneglyoxylic acid
;
_chemical_name_systematic
;
2-Oxo-2-(2-thienyl)acetic acid
;
_space_group_IT_number 14
_symmetry_cell_setting monoclinic
_symmetry_space_group_name_Hall '-P 2ybc'
_symmetry_space_group_name_H-M 'P 1 21/c 1'
_atom_sites_solution_hydrogens geom
_atom_sites_solution_primary direct
_atom_sites_solution_secondary difmap
_audit_creation_method SHELXL-97
_cell_angle_alpha 90.00
_cell_angle_beta 93.30(2)
_cell_angle_gamma 90.00
_cell_formula_units_Z 4
_cell_length_a 3.7481(10)
_cell_length_b 15.314(3)
_cell_length_c 10.727(3)
_cell_measurement_reflns_used 6632
_cell_measurement_temperature 293(2)
_cell_measurement_theta_max 32.00829
_cell_measurement_theta_min 3.80527
_cell_volume 614.7(3)
_computing_cell_refinement
;
CrysAlis Pro (Oxford Diffraction, 2009)
;
_computing_data_collection
;
CrysAlis Pro (Oxford Diffraction, 2009)
;
_computing_data_reduction
;
CrysAlis Pro (Oxford Diffraction, 2009)
;
_computing_molecular_graphics 'ORTEP-3 (Farrugia, 1997)'
_computing_publication_material 'SHELXTL (Sheldrick, 2008)'
_computing_structure_refinement 'SHELXL97 (Sheldrick, 2008)'
_computing_structure_solution 'SHELXS97 (Sheldrick, 2008)'
_diffrn_ambient_temperature 293(2)
_diffrn_detector_area_resol_mean 16.1790
_diffrn_measured_fraction_theta_full 0.990
_diffrn_measured_fraction_theta_max 0.900
_diffrn_measurement_device_type 'Oxford Diffraction Xcalibur Sapphire3'
_diffrn_measurement_method '\w scans'
_diffrn_radiation_monochromator graphite
_diffrn_radiation_source 'Enhance (Mo) X-ray Source'
_diffrn_radiation_type 'Mo K\a'
_diffrn_radiation_wavelength 0.71073
_diffrn_reflns_av_R_equivalents 0.0320
_diffrn_reflns_av_sigmaI/netI 0.0296
_diffrn_reflns_limit_h_max 5
_diffrn_reflns_limit_h_min -5
_diffrn_reflns_limit_k_max 16
_diffrn_reflns_limit_k_min -22
_diffrn_reflns_limit_l_max 15
_diffrn_reflns_limit_l_min -15
_diffrn_reflns_number 6475
_diffrn_reflns_theta_full 29.00
_diffrn_reflns_theta_max 32.01
_diffrn_reflns_theta_min 3.81
_diffrn_standards_decay_% 0
_diffrn_standards_number 0
_exptl_absorpt_coefficient_mu 0.456
_exptl_absorpt_correction_T_max 1.00000
_exptl_absorpt_correction_T_min 0.94350
_exptl_absorpt_correction_type multi-scan
_exptl_absorpt_process_details
;
(CrysAlis Pro; Oxford Diffraction, 2009)
;
_exptl_crystal_colour yellow
_exptl_crystal_density_diffrn 1.687
_exptl_crystal_density_method 'not measured'
_exptl_crystal_description plate
_exptl_crystal_F_000 320
_exptl_crystal_size_max 0.34
_exptl_crystal_size_mid 0.21
_exptl_crystal_size_min 0.11
_refine_diff_density_max 0.505
_refine_diff_density_min -0.290
_refine_ls_extinction_method none
_refine_ls_goodness_of_fit_ref 1.088
_refine_ls_hydrogen_treatment constr
_refine_ls_matrix_type full
_refine_ls_number_parameters 104
_refine_ls_number_reflns 1927
_refine_ls_number_restraints 12
_refine_ls_restrained_S_all 1.107
_refine_ls_R_factor_all 0.0472
_refine_ls_R_factor_gt 0.0371
_refine_ls_shift/su_max 0.002
_refine_ls_shift/su_mean 0.000
_refine_ls_structure_factor_coef Fsqd
_refine_ls_weighting_details 'calc w=1/[\s^2^(Fo^2^)+(0.0678P)^2^+0.0180P] where P=(Fo^2^+2Fc^2^)/3'
_refine_ls_weighting_scheme calc
_refine_ls_wR_factor_gt 0.1030
_refine_ls_wR_factor_ref 0.1056
_reflns_number_gt 1512
_reflns_number_total 1927
_reflns_threshold_expression I>2\s(I)
_cod_data_source_file bx2317.cif
_cod_data_source_block I
_cod_original_sg_symbol_H-M 'P 21/c'
_cod_database_code 2228252
_cod_database_fobs_code 2228252

loop_
_symmetry_equiv_pos_as_xyz
'x, y, z'
'-x, y+1/2, -z+1/2'
'-x, -y, -z'
'x, -y-1/2, z-1/2'

loop_
_atom_site_type_symbol
_atom_site_label
_atom_site_fract_x
_atom_site_fract_y
_atom_site_fract_z
_atom_site_U_iso_or_equiv
_atom_site_adp_type
_atom_site_calc_flag
_atom_site_refinement_flags
_atom_site_occupancy
_atom_site_disorder_assembly
_atom_site_disorder_group
O O1 0.1858(3) 0.98317(6) 0.36658(10) 0.0261(3) Uani d . 1 . .
H H1 0.2759 1.0208 0.4128 0.039 Uiso calc R 1 . .
O O2 0.5095(3) 0.89316(7) 0.49326(9) 0.0207(2) Uani d . 1 . .
C C1 0.2916(4) 0.90590(8) 0.40596(12) 0.0167(3) Uani d . 1 A .
C C2 0.1123(4) 0.83170(8) 0.32857(12) 0.0156(3) Uani d . 1 . .
O O3 -0.0839(3) 0.85113(7) 0.23733(9) 0.0207(2) Uani d . 1 A .
C C3 0.1813(3) 0.74199(8) 0.36784(12) 0.0153(3) Uani d PD 0.9131(17) A 1
C C4 0.3362(8) 0.70703(19) 0.4767(2) 0.0176(4) Uani d PD 0.9131(17) A 1
H H4 0.4368 0.7412 0.5413 0.021 Uiso calc PR 0.9131(17) A 1
C C5 0.3282(10) 0.61491(14) 0.4812(2) 0.0158(3) Uani d PD 0.9131(17) A 1
H H5 0.4176 0.5815 0.5484 0.019 Uiso calc PR 0.9131(17) A 1
C C6 0.1687(5) 0.58091(10) 0.37166(15) 0.0158(3) Uani d PD 0.9131(17) A 1
H H6 0.1417 0.5214 0.3564 0.019 Uiso calc PR 0.9131(17) A 1
S S1 0.02766(10) 0.65987(2) 0.26826(3) 0.01633(14) Uani d PD 0.9131(17) A 1
C C3B 0.1813(3) 0.74199(8) 0.36784(12) 0.0153(3) Uani d PD 0.0869(17) A 2
C C4B 0.057(4) 0.6842(10) 0.2959(14) 0.01633(14) Uani d PD 0.0869(17) A 2
H H4B -0.0609 0.6947 0.2187 0.020 Uiso calc PR 0.0869(17) A 2
C C5B 0.122(6) 0.5982(11) 0.350(2) 0.0158(3) Uani d PD 0.0869(17) A 2
H H5B 0.0539 0.5454 0.3127 0.019 Uiso calc PR 0.0869(17) A 2
C C6B 0.303(13) 0.6081(13) 0.464(3) 0.0158(3) Uani d PD 0.0869(17) A 2
H H6B 0.3739 0.5612 0.5151 0.019 Uiso calc PR 0.0869(17) A 2
S S1B 0.384(3) 0.7158(6) 0.5057(7) 0.0176(4) Uani d PD 0.0869(17) A 2

loop_
_atom_site_aniso_label
_atom_site_aniso_U_11
_atom_site_aniso_U_22
_atom_site_aniso_U_33
_atom_site_aniso_U_12
_atom_site_aniso_U_13
_atom_site_aniso_U_23
O1 0.0349(6) 0.0124(4) 0.0291(6) 0.0006(4) -0.0140(4) -0.0003(4)
O2 0.0264(5) 0.0153(5) 0.0193(5) 0.0004(4) -0.0080(4) -0.0003(4)
C1 0.0180(6) 0.0151(6) 0.0170(6) -0.0003(5) 0.0004(5) -0.0007(5)
C2 0.0166(6) 0.0150(6) 0.0152(6) 0.0009(5) -0.0005(4) -0.0003(5)
O3 0.0245(5) 0.0203(5) 0.0166(5) 0.0016(4) -0.0060(4) 0.0009(4)
C3 0.0159(6) 0.0132(6) 0.0165(6) 0.0006(5) -0.0005(5) -0.0015(5)
C4 0.0204(11) 0.0172(9) 0.0147(13) -0.0002(7) -0.0017(9) -0.0020(9)
C5 0.0181(9) 0.0144(7) 0.0147(10) 0.0001(6) -0.0009(7) -0.0009(6)
C6 0.0160(8) 0.0128(7) 0.0184(8) 0.0012(6) -0.0017(6) 0.0023(6)
S1 0.0178(2) 0.0142(2) 0.0167(2) -0.00080(14) -0.00148(14) -0.00162(13)
C3B 0.0159(6) 0.0132(6) 0.0165(6) 0.0006(5) -0.0005(5) -0.0015(5)
C4B 0.0178(2) 0.0142(2) 0.0167(2) -0.00080(14) -0.00148(14) -0.00162(13)
C5B 0.0160(8) 0.0128(7) 0.0184(8) 0.0012(6) -0.0017(6) 0.0023(6)
C6B 0.0181(9) 0.0144(7) 0.0147(10) 0.0001(6) -0.0009(7) -0.0009(6)
S1B 0.0204(11) 0.0172(9) 0.0147(13) -0.0002(7) -0.0017(9) -0.0020(9)

loop_
_atom_type_symbol
_atom_type_description
_atom_type_scat_dispersion_real
_atom_type_scat_dispersion_imag
_atom_type_scat_source
C C 0.0033 0.0016 'International Tables Vol C Tables 4.2.6.8 and 6.1.1.4'
H H 0.0000 0.0000 'International Tables Vol C Tables 4.2.6.8 and 6.1.1.4'
O O 0.0106 0.0060 'International Tables Vol C Tables 4.2.6.8 and 6.1.1.4'
S S 0.1246 0.1234 'International Tables Vol C Tables 4.2.6.8 and 6.1.1.4'

loop_
_geom_angle_atom_site_label_1
_geom_angle_atom_site_label_2
_geom_angle_atom_site_label_3
_geom_angle_site_symmetry_1
_geom_angle_site_symmetry_3
_geom_angle
_geom_angle_publ_flag
C1 O1 H1 . . 109.5 no
O2 C1 O1 . . 124.58(12) no
O2 C1 C2 . . 123.18(12) no
O1 C1 C2 . . 112.23(11) no
O3 C2 C3 . . 123.25(12) no
O3 C2 C1 . . 118.33(12) no
C3 C2 C1 . . 118.42(11) no
C4 C3 C2 . . 132.00(15) no
C4 C3 S1 . . 110.46(14) no
C2 C3 S1 . . 117.44(10) no
C3 C4 C5 . . 114.04(18) no
C3 C4 H4 . . 123.0 no
C5 C4 H4 . . 123.0 no
C6 C5 C4 . . 110.76(18) no
C6 C5 H5 . . 124.6 no
C4 C5 H5 . . 124.6 no
C5 C6 S1 . . 112.77(15) no
C5 C6 H6 . . 123.6 no
S1 C6 H6 . . 123.6 no
C6 S1 C3 . . 91.96(7) no
C5B C4B H4B . . 124.7 no
C6B C5B C4B . . 108.5(16) no
C6B C5B H5B . . 125.8 no
C4B C5B H5B . . 125.8 no
C5B C6B S1B . . 113.7(16) no
C5B C6B H6B . . 123.1 no
S1B C6B H6B . . 123.1 no

loop_
_geom_bond_atom_site_label_1
_geom_bond_atom_site_label_2
_geom_bond_site_symmetry_2
_geom_bond_distance
_geom_bond_publ_flag
O1 C1 . 1.3102(16) no
O1 H1 . 0.8200 no
O2 C1 . 1.2223(16) no
C1 C2 . 1.5387(19) no
C2 O3 . 1.2265(17) no
C2 C3 . 1.4558(18) no
C3 C4 . 1.382(3) no
C3 S1 . 1.7272(13) no
C4 C5 . 1.412(3) no
C4 H4 . 0.9300 no
C5 C6 . 1.389(2) no
C5 H5 . 0.9300 no
C6 S1 . 1.7041(15) no
C6 H6 . 0.9300 no
C4B C5B . 1.452(16) no
C4B H4B . 0.9300 no
C5B C6B . 1.380(17) no
C5B H5B . 0.9300 no
C6B S1B . 1.730(18) no
C6B H6B . 0.9300 no

loop_
_geom_hbond_atom_site_label_D
_geom_hbond_atom_site_label_H
_geom_hbond_atom_site_label_A
_geom_hbond_site_symmetry_A
_geom_hbond_distance_DH
_geom_hbond_distance_HA
_geom_hbond_distance_DA
_geom_hbond_angle_DHA
_geom_hbond_publ_flag
O1 H1 O2 3_676 0.82 1.82 2.637(2) 176 yes
